data_4135037
loop_
_publ_author_name
'Zhou, Mingkang'
'Li, Kaidi'
'Chen, Dongping'
'Xu, Ronghua'
'Xu, Guangqing'
'Tang, Wenjun'

_publ_section_title
;
 Enantioselective Reductive Coupling of Imines Templated by Chiral
 Diboron.
;
_journal_name_full 'Journal of the American Chemical Society'
_journal_paper_doi 10.1021/jacs.0c04558
_journal_year 2020
_chemical_absolute_configuration ad
_chemical_formula_sum 'C24 H28 N2 O2'
_chemical_formula_weight 376.48
_space_group_crystal_system triclinic
_space_group_IT_number 1
_space_group_name_Hall 'P 1'
_space_group_name_H-M_alt 'P 1'
_atom_sites_solution_hydrogens mixed
_audit_creation_method SHELXL-2013
_cell_angle_alpha 85.704(2)
_cell_angle_beta 77.910(2)
_cell_angle_gamma 89.183(2)
_cell_formula_units_Z 1
_cell_length_a 5.0937(3)
_cell_length_b 10.1710(6)
_cell_length_c 10.7742(6)
_cell_measurement_reflns_used 9966
_cell_measurement_temperature 293(2)
_cell_measurement_theta_max 140.226
_cell_measurement_theta_min 11.673
_cell_volume 544.28(5)
_computing_cell_refinement 'Bruker SAINT'
_computing_data_collection 'Bruker APEX2'
_computing_data_reduction 'Bruker SAINT'
_computing_molecular_graphics 'Bruker SHELXTL'
_computing_publication_material 'Bruker SHELXTL'
_computing_structure_refinement 'SHELXL-2013 (Sheldrick, 2013)'
_computing_structure_solution 'SHELXS-97 (Sheldrick 2008)'
_diffrn_ambient_temperature 293(2)
_diffrn_measured_fraction_theta_full 0.974
_diffrn_measured_fraction_theta_max 0.979
_diffrn_measurement_device_type 'Bruker APEX-II CCD'
_diffrn_measurement_method '\f and \w scans'
_diffrn_radiation_type CuK\a
_diffrn_radiation_wavelength 1.54178
_diffrn_reflns_av_R_equivalents 0.0425
_diffrn_reflns_av_unetI/netI 0.0364
_diffrn_reflns_Laue_measured_fraction_full 0.974
_diffrn_reflns_Laue_measured_fraction_max 0.979
_diffrn_reflns_limit_h_max 6
_diffrn_reflns_limit_h_min -5
_diffrn_reflns_limit_k_max 12
_diffrn_reflns_limit_k_min -12
_diffrn_reflns_limit_l_max 12
_diffrn_reflns_limit_l_min -12
_diffrn_reflns_number 14368
_diffrn_reflns_point_group_measured_fraction_full 0.953
_diffrn_reflns_point_group_measured_fraction_max 0.958
_diffrn_reflns_theta_full 67.679
_diffrn_reflns_theta_max 67.493
_diffrn_reflns_theta_min 5.836
_exptl_absorpt_coefficient_mu 0.575
_exptl_absorpt_correction_T_max 0.7513
_exptl_absorpt_correction_T_min 0.5589
_exptl_absorpt_correction_type multi-scan
_exptl_absorpt_process_details sadabs
_exptl_crystal_colour colorless
_exptl_crystal_density_diffrn 1.149
_exptl_crystal_description prismatic
_exptl_crystal_F_000 202
_exptl_crystal_size_max 0.190
_exptl_crystal_size_mid 0.120
_exptl_crystal_size_min 0.080
_refine_diff_density_max 0.135
_refine_diff_density_min -0.121
_refine_diff_density_rms 0.023
_refine_ls_abs_structure_details
; 
 Flack x determined using 1710 quotients [(I+)-(I-)]/[(I+)+(I-)] 
 (Parsons and Flack (2004), Acta Cryst. A60, s61). 
;
_refine_ls_abs_structure_Flack -0.10(9)
_refine_ls_extinction_expression Fc^*^=kFc[1+0.001xFc^2^\l^3^/sin(2\q)]^-1/4^
_refine_ls_extinction_method SHELXL
_refine_ls_goodness_of_fit_ref 1.056
_refine_ls_hydrogen_treatment mixed
_refine_ls_matrix_type full
_refine_ls_number_parameters 280
_refine_ls_number_reflns 3748
_refine_ls_number_restraints 43
_refine_ls_restrained_S_all 1.092
_refine_ls_R_factor_all 0.0390
_refine_ls_R_factor_gt 0.0378
_refine_ls_shift/su_max 0.002
_refine_ls_shift/su_mean 0.000
_refine_ls_structure_factor_coef Fsqd
_refine_ls_weighting_details 'w=1/[\s^2^(Fo^2^)+(0.0544P)^2^+0.0459P] where P=(Fo^2^+2Fc^2^)/3'
_refine_ls_weighting_scheme calc
_refine_ls_wR_factor_gt 0.1011
_refine_ls_wR_factor_ref 0.1027
_reflns_Friedel_coverage 0.958
_reflns_Friedel_fraction_full 0.933
_reflns_Friedel_fraction_max 0.938
_reflns_number_gt 3634
_reflns_number_total 3748
_reflns_threshold_expression 'I > 2\s(I)'
_cod_data_source_file ja0c04558_si_002.cif
_cod_data_source_block cu_d8v19398_0m
_cod_database_code 4135037
_shelx_space_group_comment
; 
The symmetry employed for this shelxl refinement is uniquely defined 
by the following loop, which should always be used as a source of 
symmetry information in preference to the above space-group names. 
They are only intended as comments. 
;
_shelx_estimated_absorpt_t_min 0.899
_shelx_estimated_absorpt_t_max 0.955
_shelxl_version_number 2013-4

loop_
_space_group_symop_operation_xyz
'x, y, z'

loop_
_atom_site_label
_atom_site_type_symbol
_atom_site_fract_x
_atom_site_fract_y
_atom_site_fract_z
_atom_site_U_iso_or_equiv
_atom_site_adp_type
_atom_site_occupancy
_atom_site_site_symmetry_order
_atom_site_calc_flag
_atom_site_refinement_flags_posn
_atom_site_refinement_flags_adp
_atom_site_refinement_flags_occupancy
_atom_site_disorder_assembly
_atom_site_disorder_group
O1 O 1.0200(3) 0.6538(2) 0.43407(17) 0.0596(5) Uani 1 1 d . . . . .
O2 O -0.0193(3) 0.3384(2) 0.5737(2) 0.0667(5) Uani 1 1 d . . . . .
N1 N 0.5710(3) 0.62687(19) 0.47609(17) 0.0470(5) Uani 1 1 d . . . . .
H1 H 0.4294 0.6286 0.4443 0.056 Uiso 1 1 calc R U . . .
N2 N 0.4107(3) 0.37758(19) 0.58161(18) 0.0480(5) Uani 1 1 d . . . . .
H2 H 0.5753 0.3544 0.5572 0.058 Uiso 1 1 calc R U . . .
C1 C 0.8083(4) 0.6453(2) 0.3971(2) 0.0454(5) Uani 1 1 d . . . . .
C2 C 0.8071(4) 0.6592(2) 0.2578(2) 0.0493(5) Uani 1 1 d . . . . .
C3 C 0.6238(6) 0.5939(3) 0.2063(3) 0.0719(8) Uani 1 1 d . . . . .
H3 H 0.4932 0.5404 0.2589 0.086 Uiso 1 1 calc R U . . .
C4 C 0.6344(8) 0.6081(5) 0.0769(3) 0.0973(12) Uani 1 1 d . . . . .
H4 H 0.5115 0.5630 0.0430 0.117 Uiso 1 1 calc R U . . .
C5 C 0.8201(8) 0.6863(5) -0.0012(3) 0.0950(12) Uani 1 1 d . . . . .
H5 H 0.8258 0.6941 -0.0882 0.114 Uiso 1 1 calc R U . . .
C6 C 1.0001(8) 0.7540(4) 0.0483(3) 0.0926(11) Uani 1 1 d . . . . .
H6 H 1.1239 0.8105 -0.0046 0.111 Uiso 1 1 calc R U . . .
C7 C 0.9972(6) 0.7379(3) 0.1776(3) 0.0710(8) Uani 1 1 d . . . . .
H7 H 1.1249 0.7808 0.2103 0.085 Uiso 1 1 calc R U . . .
C8 C 0.2214(4) 0.3128(2) 0.5415(2) 0.0477(5) Uani 1 1 d . . . . .
C9 C 0.3147(4) 0.2034(2) 0.4577(2) 0.0502(5) Uani 1 1 d . . . . .
C10 C 0.1505(6) 0.0952(3) 0.4674(3) 0.0670(7) Uani 1 1 d . . . . .
H10 H -0.0136 0.0921 0.5250 0.080 Uiso 1 1 calc R U . . .
C11 C 0.2273(7) -0.0092(3) 0.3919(4) 0.0810(9) Uani 1 1 d . . . . .
H11 H 0.1172 -0.0829 0.4006 0.097 Uiso 1 1 calc R U . . .
C12 C 0.4648(7) -0.0037(3) 0.3049(4) 0.0797(9) Uani 1 1 d . . . . .
H12 H 0.5145 -0.0727 0.2529 0.096 Uiso 1 1 calc R U . . .
C13 C 0.6298(7) 0.1035(4) 0.2941(4) 0.0828(9) Uani 1 1 d . . . . .
H13 H 0.7914 0.1071 0.2348 0.099 Uiso 1 1 calc R U . . .
C14 C 0.5568(5) 0.2065(3) 0.3712(3) 0.0668(7) Uani 1 1 d . . . . .
H14 H 0.6714 0.2782 0.3648 0.080 Uiso 1 1 calc R U . . .
C15 C 0.5388(4) 0.6040(2) 0.6132(2) 0.0455(5) Uani 1 1 d . . . . .
H15 H 0.7157 0.5832 0.6318 0.055 Uiso 1 1 calc R U . . .
C16 C 0.4347(5) 0.7278(3) 0.6796(2) 0.0569(6) Uani 1 1 d . . . . .
H16A H 0.2661 0.7532 0.6565 0.068 Uiso 1 1 calc R U . . .
H16B H 0.3985 0.7067 0.7709 0.068 Uiso 1 1 calc R U . . .
C17 C 0.6262(6) 0.8451(3) 0.6477(3) 0.0679(7) Uani 1 1 d . . . . .
H17A H 0.8002 0.8177 0.6634 0.081 Uiso 1 1 calc R U . . .
H17B H 0.6490 0.8719 0.5578 0.081 Uiso 1 1 calc R U . . .
C18 C 0.5325(8) 0.9600(3) 0.7222(4) 0.0865(10) Uani 1 1 d . . . . .
H18 H 0.3712 0.9985 0.7117 0.104 Uiso 1 1 calc R U . . .
C19 C 0.6539(14) 1.0106(5) 0.7995(6) 0.139(2) Uani 1 1 d . . . . .
H19A H 0.8159 0.9752 0.8129 0.167 Uiso 1 1 calc R U . . .
H19B H 0.5803 1.0829 0.8423 0.167 Uiso 1 1 calc R U . . .
C20 C 0.3521(4) 0.4854(2) 0.6645(2) 0.0470(5) Uani 1 1 d . . . . .
H20 H 0.1664 0.5136 0.6672 0.056 Uiso 1 1 calc R U . . .
C21 C 0.3786(6) 0.4387(3) 0.8000(3) 0.0675(7) Uani 1 1 d . . . . .
H21A H 0.5569 0.4022 0.7962 0.081 Uiso 1 1 calc R U . . .
H21B H 0.3637 0.5148 0.8501 0.081 Uiso 1 1 calc R U . . .
C22 C 0.1771(9) 0.3378(5) 0.8678(4) 0.0877(10) Uani 1 1 d D . . . .
C23 C 0.2642(19) 0.2901(11) 0.9965(9) 0.101(2) Uani 0.6 1 d D U P A 1
H23 H 0.4142 0.2361 0.9925 0.121 Uiso 0.6 1 calc R U P A 1
C24 C 0.1396(16) 0.3218(8) 1.1048(6) 0.1151(18) Uani 0.7 1 d D U P A 1
H24A H -0.0110 0.3756 1.1113 0.138 Uiso 0.7 1 calc R U P A 1
H24B H 0.1989 0.2911 1.1776 0.138 Uiso 0.7 1 calc R U P A 1
C23' C 0.152(3) 0.3068(19) 0.9986(14) 0.107(2) Uani 0.4 1 d D U P A 2
H23' H -0.0088 0.3374 1.0450 0.129 Uiso 0.4 1 calc R U P A 2
C24' C 0.277(4) 0.2541(19) 1.0632(17) 0.117(3) Uani 0.3 1 d D U P A 2
H24C H 0.4433 0.2188 1.0283 0.140 Uiso 0.3 1 calc R U P A 2
H24D H 0.2129 0.2463 1.1508 0.140 Uiso 0.3 1 calc R U P A 2
H22B H 0.002(12) 0.374(5) 0.869(5) 0.129(18) Uiso 1 1 d . . . . .
H22A H 0.174(9) 0.265(5) 0.812(4) 0.098(13) Uiso 1 1 d . . . . .

loop_
_atom_site_aniso_label
_atom_site_aniso_U_11
_atom_site_aniso_U_22
_atom_site_aniso_U_33
_atom_site_aniso_U_23
_atom_site_aniso_U_13
_atom_site_aniso_U_12
O1 0.0335(9) 0.0907(12) 0.0555(9) -0.0074(8) -0.0104(7) -0.0040(7)
O2 0.0336(9) 0.0761(12) 0.0946(14) -0.0255(10) -0.0162(8) 0.0022(7)
N1 0.0319(9) 0.0666(11) 0.0441(10) -0.0073(8) -0.0106(7) -0.0002(7)
N2 0.0307(9) 0.0592(11) 0.0552(11) -0.0106(8) -0.0093(7) 0.0009(7)
C1 0.0363(11) 0.0528(11) 0.0482(12) -0.0092(9) -0.0094(9) 0.0003(8)
C2 0.0427(12) 0.0595(13) 0.0460(12) -0.0102(10) -0.0081(9) 0.0059(9)
C3 0.0648(18) 0.100(2) 0.0533(15) -0.0159(14) -0.0134(13) -0.0100(15)
C4 0.088(3) 0.151(4) 0.0618(19) -0.029(2) -0.0273(17) -0.004(2)
C5 0.093(2) 0.147(3) 0.0444(15) -0.0096(18) -0.0147(16) 0.017(2)
C6 0.096(3) 0.117(3) 0.0541(17) 0.0107(17) 0.0032(17) -0.006(2)
C7 0.0644(17) 0.091(2) 0.0535(15) -0.0060(14) -0.0027(12) -0.0119(14)
C8 0.0367(12) 0.0536(12) 0.0541(13) -0.0027(9) -0.0131(9) -0.0013(8)
C9 0.0433(12) 0.0548(13) 0.0555(13) -0.0039(10) -0.0169(10) 0.0002(9)
C10 0.0581(16) 0.0624(15) 0.0796(18) -0.0096(13) -0.0102(13) -0.0103(12)
C11 0.082(2) 0.0608(16) 0.102(2) -0.0192(15) -0.0186(18) -0.0110(14)
C12 0.076(2) 0.0704(18) 0.101(2) -0.0299(16) -0.0283(17) 0.0112(14)
C13 0.0624(18) 0.096(2) 0.089(2) -0.0334(18) -0.0052(15) 0.0044(15)
C14 0.0520(15) 0.0710(17) 0.0760(18) -0.0180(13) -0.0052(12) -0.0097(12)
C15 0.0321(10) 0.0623(13) 0.0435(11) -0.0081(9) -0.0095(8) 0.0009(9)
C16 0.0483(13) 0.0669(15) 0.0538(13) -0.0134(11) -0.0035(10) 0.0010(10)
C17 0.0652(17) 0.0677(16) 0.0701(17) -0.0152(13) -0.0087(13) -0.0032(12)
C18 0.093(2) 0.0693(19) 0.097(2) -0.0197(17) -0.0160(19) 0.0069(16)
C19 0.188(6) 0.102(3) 0.148(4) -0.064(3) -0.060(4) 0.020(3)
C20 0.0352(11) 0.0593(13) 0.0467(11) -0.0083(9) -0.0072(8) -0.0004(9)
C21 0.0752(18) 0.0774(17) 0.0505(14) -0.0033(12) -0.0149(12) -0.0045(13)
C22 0.094(3) 0.093(2) 0.070(2) 0.0143(19) -0.0083(18) -0.012(2)
C23 0.111(5) 0.106(4) 0.073(3) 0.027(3) -0.006(4) 0.029(4)
C24 0.121(4) 0.134(4) 0.081(3) 0.019(3) -0.009(3) 0.025(3)
C23' 0.115(6) 0.119(5) 0.074(3) 0.027(3) -0.002(5) 0.024(5)
C24' 0.120(6) 0.135(6) 0.084(5) 0.017(5) -0.006(5) 0.034(5)

loop_
_atom_type_symbol
_atom_type_description
_atom_type_scat_dispersion_real
_atom_type_scat_dispersion_imag
_atom_type_scat_source
C C 0.0181 0.0091 'International Tables Vol C Tables 4.2.6.8 and 6.1.1.4'
H H 0.0000 0.0000 'International Tables Vol C Tables 4.2.6.8 and 6.1.1.4'
N N 0.0311 0.0180 'International Tables Vol C Tables 4.2.6.8 and 6.1.1.4'
O O 0.0492 0.0322 'International Tables Vol C Tables 4.2.6.8 and 6.1.1.4'

loop_
_geom_angle_atom_site_label_1
_geom_angle_atom_site_label_2
_geom_angle_atom_site_label_3
_geom_angle
_geom_angle_site_symmetry_1
_geom_angle_site_symmetry_3
_geom_angle_publ_flag
C1 N1 C15 123.41(18) . . ?
C1 N1 H1 118.3 . . ?
C15 N1 H1 118.3 . . ?
C8 N2 C20 123.28(17) . . ?
C8 N2 H2 118.4 . . ?
C20 N2 H2 118.4 . . ?
O1 C1 N1 123.0(2) . . ?
O1 C1 C2 120.46(19) . . ?
N1 C1 C2 116.51(18) . . ?
C7 C2 C3 118.6(2) . . ?
C7 C2 C1 119.2(2) . . ?
C3 C2 C1 122.3(2) . . ?
C4 C3 C2 120.0(3) . . ?
C4 C3 H3 120.0 . . ?
C2 C3 H3 120.0 . . ?
C5 C4 C3 121.1(4) . . ?
C5 C4 H4 119.4 . . ?
C3 C4 H4 119.4 . . ?
C4 C5 C6 119.8(3) . . ?
C4 C5 H5 120.1 . . ?
C6 C5 H5 120.1 . . ?
C5 C6 C7 119.8(3) . . ?
C5 C6 H6 120.1 . . ?
C7 C6 H6 120.1 . . ?
C2 C7 C6 120.6(3) . . ?
C2 C7 H7 119.7 . . ?
C6 C7 H7 119.7 . . ?
O2 C8 N2 122.4(2) . . ?
O2 C8 C9 120.9(2) . . ?
N2 C8 C9 116.66(18) . . ?
C10 C9 C14 118.9(2) . . ?
C10 C9 C8 118.2(2) . . ?
C14 C9 C8 122.9(2) . . ?
C9 C10 C11 120.6(3) . . ?
C9 C10 H10 119.7 . . ?
C11 C10 H10 119.7 . . ?
C12 C11 C10 120.0(3) . . ?
C12 C11 H11 120.0 . . ?
C10 C11 H11 120.0 . . ?
C11 C12 C13 120.0(3) . . ?
C11 C12 H12 120.0 . . ?
C13 C12 H12 120.0 . . ?
C12 C13 C14 120.2(3) . . ?
C12 C13 H13 119.9 . . ?
C14 C13 H13 119.9 . . ?
C9 C14 C13 120.3(3) . . ?
C9 C14 H14 119.8 . . ?
C13 C14 H14 119.8 . . ?
N1 C15 C16 110.77(19) . . ?
N1 C15 C20 111.02(18) . . ?
C16 C15 C20 110.98(18) . . ?
N1 C15 H15 108.0 . . ?
C16 C15 H15 108.0 . . ?
C20 C15 H15 108.0 . . ?
C17 C16 C15 114.4(2) . . ?
C17 C16 H16A 108.7 . . ?
C15 C16 H16A 108.7 . . ?
C17 C16 H16B 108.7 . . ?
C15 C16 H16B 108.7 . . ?
H16A C16 H16B 107.6 . . ?
C18 C17 C16 113.5(3) . . ?
C18 C17 H17A 108.9 . . ?
C16 C17 H17A 108.9 . . ?
C18 C17 H17B 108.9 . . ?
C16 C17 H17B 108.9 . . ?
H17A C17 H17B 107.7 . . ?
C19 C18 C17 125.7(4) . . ?
C19 C18 H18 117.1 . . ?
C17 C18 H18 117.1 . . ?
C18 C19 H19A 120.0 . . ?
C18 C19 H19B 120.0 . . ?
H19A C19 H19B 120.0 . . ?
N2 C20 C21 110.2(2) . . ?
N2 C20 C15 110.96(17) . . ?
C21 C20 C15 110.53(19) . . ?
N2 C20 H20 108.4 . . ?
C21 C20 H20 108.4 . . ?
C15 C20 H20 108.4 . . ?
C22 C21 C20 115.5(3) . . ?
C22 C21 H21A 108.4 . . ?
C20 C21 H21A 108.4 . . ?
C22 C21 H21B 108.4 . . ?
C20 C21 H21B 108.4 . . ?
H21A C21 H21B 107.5 . . ?
C23' C22 C21 119.8(9) . . ?
C21 C22 C23 107.0(5) . . ?
C23' C22 H22B 99(3) . . ?
C21 C22 H22B 108(3) . . ?
C23 C22 H22B 120(3) . . ?
C23' C22 H22A 119(3) . . ?
C21 C22 H22A 109(3) . . ?
C23 C22 H22A 113(3) . . ?
H22B C22 H22A 100(4) . . ?
C24 C23 C22 123.3(7) . . ?
C24 C23 H23 118.4 . . ?
C22 C23 H23 118.4 . . ?
C23 C24 H24A 120.0 . . ?
C23 C24 H24B 120.0 . . ?
H24A C24 H24B 120.0 . . ?
C24' C23' C22 136.9(17) . . ?
C24' C23' H23' 111.5 . . ?
C22 C23' H23' 111.5 . . ?
C23' C24' H24C 120.0 . . ?
C23' C24' H24D 120.0 . . ?
H24C C24' H24D 120.0 . . ?

loop_
_geom_bond_atom_site_label_1
_geom_bond_atom_site_label_2
_geom_bond_distance
_geom_bond_site_symmetry_2
_geom_bond_publ_flag
O1 C1 1.232(3) . ?
O2 C8 1.232(3) . ?
N1 C1 1.331(3) . ?
N1 C15 1.453(3) . ?
N1 H1 0.8600 . ?
N2 C8 1.336(3) . ?
N2 C20 1.454(3) . ?
N2 H2 0.8600 . ?
C1 C2 1.498(3) . ?
C2 C7 1.377(4) . ?
C2 C3 1.382(4) . ?
C3 C4 1.380(5) . ?
C3 H3 0.9300 . ?
C4 C5 1.350(6) . ?
C4 H4 0.9300 . ?
C5 C6 1.370(6) . ?
C5 H5 0.9300 . ?
C6 C7 1.387(4) . ?
C6 H6 0.9300 . ?
C7 H7 0.9300 . ?
C8 C9 1.495(3) . ?
C9 C10 1.376(4) . ?
C9 C14 1.380(3) . ?
C10 C11 1.388(4) . ?
C10 H10 0.9300 . ?
C11 C12 1.365(5) . ?
C11 H11 0.9300 . ?
C12 C13 1.369(5) . ?
C12 H12 0.9300 . ?
C13 C14 1.385(4) . ?
C13 H13 0.9300 . ?
C14 H14 0.9300 . ?
C15 C16 1.529(3) . ?
C15 C20 1.542(3) . ?
C15 H15 0.9800 . ?
C16 C17 1.524(4) . ?
C16 H16A 0.9700 . ?
C16 H16B 0.9700 . ?
C17 C18 1.484(4) . ?
C17 H17A 0.9700 . ?
C17 H17B 0.9700 . ?
C18 C19 1.276(6) . ?
C18 H18 0.9300 . ?
C19 H19A 0.9300 . ?
C19 H19B 0.9300 . ?
C20 C21 1.533(3) . ?
C20 H20 0.9800 . ?
C21 C22 1.498(5) . ?
C21 H21A 0.9700 . ?
C21 H21B 0.9700 . ?
C22 C23' 1.400(14) . ?
C22 C23 1.583(10) . ?
C22 H22B 0.96(6) . ?
C22 H22A 0.99(5) . ?
C23 C24 1.268(11) . ?
C23 H23 0.9300 . ?
C24 H24A 0.9300 . ?
C24 H24B 0.9300 . ?
C23' C24' 1.138(19) . ?
C23' H23' 0.9300 . ?
C24' H24C 0.9300 . ?
C24' H24D 0.9300 . ?

loop_
_geom_hbond_atom_site_label_D
_geom_hbond_atom_site_label_H
_geom_hbond_atom_site_label_A
_geom_hbond_distance_DH
_geom_hbond_distance_HA
_geom_hbond_distance_DA
_geom_hbond_angle_DHA
_geom_hbond_site_symmetry_A
N2 H2 O2 0.86 2.11 2.910(2) 153.9 1_655
N1 H1 O1 0.86 2.12 2.941(2) 158.9 1_455
N2 H2 O2 0.86 2.11 2.910(2) 153.9 1_655
N1 H1 O1 0.86 2.12 2.941(2) 158.9 1_455
N2 H2 O2 0.86 2.11 2.910(2) 153.9 1_655
N1 H1 O1 0.86 2.12 2.941(2) 158.9 1_455

loop_
_geom_torsion_atom_site_label_1
_geom_torsion_atom_site_label_2
_geom_torsion_atom_site_label_3
_geom_torsion_atom_site_label_4
_geom_torsion
_geom_torsion_site_symmetry_1
_geom_torsion_site_symmetry_2
_geom_torsion_site_symmetry_3
_geom_torsion_site_symmetry_4
_geom_torsion_publ_flag
C15 N1 C1 O1 -5.3(4) . . . . ?
C15 N1 C1 C2 176.3(2) . . . . ?
O1 C1 C2 C7 -30.0(4) . . . . ?
N1 C1 C2 C7 148.4(2) . . . . ?
O1 C1 C2 C3 148.9(3) . . . . ?
N1 C1 C2 C3 -32.6(3) . . . . ?
C7 C2 C3 C4 0.2(5) . . . . ?
C1 C2 C3 C4 -178.8(3) . . . . ?
C2 C3 C4 C5 -0.7(6) . . . . ?
C3 C4 C5 C6 -0.6(7) . . . . ?
C4 C5 C6 C7 2.5(6) . . . . ?
C3 C2 C7 C6 1.6(5) . . . . ?
C1 C2 C7 C6 -179.4(3) . . . . ?
C5 C6 C7 C2 -3.0(6) . . . . ?
C20 N2 C8 O2 -1.2(3) . . . . ?
C20 N2 C8 C9 -179.4(2) . . . . ?
O2 C8 C9 C10 -31.9(3) . . . . ?
N2 C8 C9 C10 146.3(2) . . . . ?
O2 C8 C9 C14 147.8(3) . . . . ?
N2 C8 C9 C14 -34.0(3) . . . . ?
C14 C9 C10 C11 0.3(4) . . . . ?
C8 C9 C10 C11 -179.9(3) . . . . ?
C9 C10 C11 C12 -1.7(5) . . . . ?
C10 C11 C12 C13 1.5(6) . . . . ?
C11 C12 C13 C14 0.0(6) . . . . ?
C10 C9 C14 C13 1.2(4) . . . . ?
C8 C9 C14 C13 -178.5(3) . . . . ?
C12 C13 C14 C9 -1.4(5) . . . . ?
C1 N1 C15 C16 104.3(2) . . . . ?
C1 N1 C15 C20 -132.0(2) . . . . ?
N1 C15 C16 C17 -64.0(3) . . . . ?
C20 C15 C16 C17 172.2(2) . . . . ?
C15 C16 C17 C18 -174.6(3) . . . . ?
C16 C17 C18 C19 118.1(6) . . . . ?
C8 N2 C20 C21 105.1(2) . . . . ?
C8 N2 C20 C15 -132.2(2) . . . . ?
N1 C15 C20 N2 42.2(2) . . . . ?
C16 C15 C20 N2 165.82(19) . . . . ?
N1 C15 C20 C21 164.7(2) . . . . ?
C16 C15 C20 C21 -71.6(2) . . . . ?
N2 C20 C21 C22 -66.1(4) . . . . ?
C15 C20 C21 C22 170.9(3) . . . . ?
C20 C21 C22 C23' -168.3(8) . . . . ?
C20 C21 C22 C23 172.5(4) . . . . ?
C23' C22 C23 C24 -22(2) . . . . ?
C21 C22 C23 C24 107.4(11) . . . . ?
C21 C22 C23' C24' -70(3) . . . . ?
C23 C22 C23' C24' -11.7(19) . . . . ?
